data_4076808
loop_
_publ_author_name
'Mathur, Pradeep'
'Bhunia, Anjan K.'
'Kumar, Arvind'
'Chatterjee, Saurav'
'Mobin, Shaikh M.'

_publ_section_title
;
 Synthesis, Structure, and Reactivity of Mixed-Metal Clusters Bearing
 \h1-Acetylide Groups, (\h5-C5H5)MFe2(\m3-E)2(CO)6(\h1-CCPh) (M = Mo or W
 and E = Se or Te)
;
_journal_issue 11
_journal_name_full Organometallics
_journal_page_first 2215
_journal_paper_doi 10.1021/om020064d
_journal_volume 21
_journal_year 2002
_chemical_formula_sum 'C20 H10 Fe2 Mo O7 Se2'
_chemical_formula_weight 727.84
_chemical_name_systematic
; 
 ? 
;
_space_group_IT_number 14
_symmetry_cell_setting monoclinic
_symmetry_space_group_name_Hall '-P 2ybc'
_symmetry_space_group_name_H-M 'P 1 21/c 1'
_atom_sites_solution_hydrogens geom
_atom_sites_solution_primary direct
_atom_sites_solution_secondary difmap
_audit_creation_method SHELXL-97
_cell_angle_alpha 90.000(9)
_cell_angle_beta 100.044(8)
_cell_angle_gamma 90.000(11)
_cell_formula_units_Z 4
_cell_length_a 17.3616(19)
_cell_length_b 7.2358(11)
_cell_length_c 18.3164(16)
_cell_measurement_reflns_used 25
_cell_measurement_temperature 293(2)
_cell_measurement_theta_max 10.5900
_cell_measurement_theta_min 8.2700
_cell_volume 2265.7(5)
_computing_cell_refinement 'Argus (Nonius, MACH3 software)'
_computing_data_collection 'Argus (Nonius, MACH3 software)'
_computing_data_reduction 'maXus (Mackay et al., 1999)'
_computing_molecular_graphics 'ZORTEP (Zsolnai, L and Pritzkow, H, 1994)''
_computing_publication_material 'SHELXL-97 (Sheldrick, 1997)'
_computing_structure_refinement 'SHELXL-97 (Sheldrick, 1997)'
_computing_structure_solution 'SHELXS-97 (Sheldrick, 1990)'
_diffrn_ambient_temperature 293(2)
_diffrn_measured_fraction_theta_full 0.799
_diffrn_measured_fraction_theta_max 0.799
_diffrn_measurement_device_type 'Enraf-Nonius CAD-4'
_diffrn_measurement_method \w/q-scan
_diffrn_radiation_monochromator graphite
_diffrn_radiation_source 'fine-focus sealed tube'
_diffrn_radiation_type ' MoK\a'
_diffrn_radiation_wavelength 0.70930
_diffrn_reflns_av_R_equivalents 0.0000
_diffrn_reflns_av_sigmaI/netI 0.0395
_diffrn_reflns_limit_h_max 20
_diffrn_reflns_limit_h_min 0
_diffrn_reflns_limit_k_max 8
_diffrn_reflns_limit_k_min 0
_diffrn_reflns_limit_l_max 21
_diffrn_reflns_limit_l_min -21
_diffrn_reflns_number 3461
_diffrn_reflns_theta_full 24.92
_diffrn_reflns_theta_max 24.92
_diffrn_reflns_theta_min 1.19
_diffrn_standards_decay_% <3%
_diffrn_standards_interval_time 3600
_diffrn_standards_number 3
_exptl_absorpt_coefficient_mu 5.060
_exptl_absorpt_correction_T_max 1.000
_exptl_absorpt_correction_T_min 0.892
_exptl_absorpt_correction_type psi-scan
_exptl_absorpt_process_details
;
psi-scan (North, Philips & Mathews, 1968)
;
_exptl_crystal_colour Black
_exptl_crystal_density_diffrn 2.134
_exptl_crystal_density_method 'not measured'
_exptl_crystal_description Rectangular
_exptl_crystal_F_000 1392
_exptl_crystal_size_max '0.25 mm'
_exptl_crystal_size_mid '0.20 mm'
_exptl_crystal_size_min '0.10 mm'
_refine_diff_density_max 2.006
_refine_diff_density_min -2.100
_refine_diff_density_rms 0.232
_refine_ls_extinction_method none
_refine_ls_goodness_of_fit_ref 1.089
_refine_ls_hydrogen_treatment mixed
_refine_ls_matrix_type full
_refine_ls_number_parameters 289
_refine_ls_number_reflns 3461
_refine_ls_number_restraints 0
_refine_ls_restrained_S_all 1.089
_refine_ls_R_factor_all 0.0760
_refine_ls_R_factor_gt 0.0603
_refine_ls_shift/su_max 0.000
_refine_ls_shift/su_mean 0.000
_refine_ls_structure_factor_coef Fsqd
_refine_ls_weighting_details 'w=1/[\s^2^(Fo^2^)+(0.1146P)^2^+0.0000P] where P=(Fo^2^+2Fc^2^)/3''
_refine_ls_weighting_scheme calc
_refine_ls_wR_factor_gt 0.1477
_refine_ls_wR_factor_ref 0.1643
_reflns_number_gt 2824
_reflns_number_total 3461
_reflns_threshold_expression >2sigma(I)
_cod_data_source_file om020064d.cif
_cod_data_source_block Compund_No.1
_cod_depositor_comments
;
The following automatic conversions were performed:
'__exptl_absorpt_process_details' tag replaced with
'_exptl_absorpt_process_details'.

'__diffrn_measurement_device_type'
tag replaced with '_diffrn_measurement_device_type'.

Automatic conversion script
Id: cif_correct_tags 1440 2010-10-19 06:21:57Z saulius 

The following automatic conversions were performed:

'_symmetry_cell_setting' value 'Monoclinic' changed to 'monoclinic'
according to /home/saulius/struct/CIF-dictionaries/cif_core.dic
dictionary named 'cif_core.dic' version 2.4.1 from
2010-06-29.

'_exptl_absorpt_correction_type' value 'Psi-Scan'
changed to 'psi-scan' according to
/home/saulius/struct/CIF-dictionaries/cif_core.dic dictionary named
'cif_core.dic' version 2.4.1 from 2010-06-29.

Automatic conversion script
Id: cif_fix_values 1715 2011-07-08 13:25:40Z adriana 

The following automatic conversions were performed:

'_refine_ls_weighting_scheme' value 'calc
w=1/[\s^2^(Fo^2^)+(0.1146P)^2^+0.0000P] where P=(Fo^2^+2Fc^2^)/3''
was changed to 'calc'. New tag '_refine_ls_weighting_details' was
created. The value of the new tag was set to
'w=1/[\s^2^(Fo^2^)+(0.1146P)^2^+0.0000P] where P=(Fo^2^+2Fc^2^)/3''.

Automatic conversion script
Id: cif_fix_values 3143 2015-03-26 13:38:13Z robertas 
;
_cod_original_sg_symbol_H-M 'P 21/c'
_cod_database_code 4076808

loop_
_symmetry_equiv_pos_as_xyz
'x, y, z'
'-x, y+1/2, -z+1/2'
'-x, -y, -z'
'x, -y-1/2, z-1/2'

loop_
_atom_site_label
_atom_site_type_symbol
_atom_site_fract_x
_atom_site_fract_y
_atom_site_fract_z
_atom_site_U_iso_or_equiv
_atom_site_adp_type
_atom_site_occupancy
_atom_site_calc_flag
_atom_site_refinement_flags
Mo1 Mo 0.22806(4) 0.04485(10) 0.05255(4) 0.0276(2) Uani 1 d .
Se1 Se 0.37017(5) -0.05874(14) 0.09020(6) 0.0401(3) Uani 1 d .
Se2 Se 0.29323(5) 0.32810(13) 0.11646(5) 0.0368(3) Uani 1 d .
Fe1 Fe 0.33138(8) 0.0736(2) 0.19527(7) 0.0412(4) Uani 1 d .
Fe2 Fe 0.36352(7) 0.2251(2) 0.02303(7) 0.0377(4) Uani 1 d .
C111 C 0.3399(7) -0.1448(19) 0.2406(6) 0.057(3) Uani 1 d .
C222 C 0.2730(7) 0.1699(19) 0.2560(6) 0.058(3) Uani 1 d .
C333 C 0.4249(6) 0.164(2) 0.2387(6) 0.063(3) Uani 1 d .
C444 C 0.4527(7) 0.3261(18) 0.0685(6) 0.061(3) Uani 1 d .
C555 C 0.3292(6) 0.4186(16) -0.0349(6) 0.045(2) Uani 1 d .
C666 C 0.4048(6) 0.1227(19) -0.0482(6) 0.058(3) Uani 1 d .
C777 C 0.2529(6) -0.0191(13) -0.0472(5) 0.038(2) Uani 1 d .
C1 C 0.1691(5) 0.2583(13) -0.0147(5) 0.033(2) Uani 1 d .
C2 C 0.1275(5) 0.3616(13) -0.0571(5) 0.037(2) Uani 1 d .
C3 C 0.0794(6) 0.4790(13) -0.1085(5) 0.038(2) Uani 1 d .
C4 C -0.0008(6) 0.4810(15) -0.1117(6) 0.048(3) Uani 1 d .
H4 H -0.0229 0.4040 -0.0803 0.058 Uiso 1 calc R
C5 C -0.0485(7) 0.5932(16) -0.1600(6) 0.056(3) Uani 1 d .
H5 H -0.1020 0.5940 -0.1601 0.068 Uiso 1 calc R
C6 C -0.0171(8) 0.7070(18) -0.2092(7) 0.072(4) Uani 1 d .
H6 H -0.0493 0.7786 -0.2441 0.087 Uiso 1 calc R
C7 C 0.0627(8) 0.7097(16) -0.2045(6) 0.063(3) Uani 1 d .
H7 H 0.0847 0.7865 -0.2361 0.076 Uiso 1 calc R
C8 C 0.1113(7) 0.6004(16) -0.1538(5) 0.050(3) Uani 1 d .
H8 H 0.1653 0.6085 -0.1501 0.060 Uiso 1 calc R
C9 C 0.1392(6) -0.0456(15) 0.1321(6) 0.047(3) Uani 1 d .
H9 H 0.1394 0.0111 0.1777 0.057 Uiso 1 calc R
C10 C 0.1827(5) -0.2022(13) 0.1199(5) 0.042(2) Uani 1 d .
H10 H 0.2160 -0.2683 0.1559 0.051 Uiso 1 calc R
C11 C 0.1666(5) -0.2420(13) 0.0430(6) 0.043(2) Uani 1 d .
H11 H 0.1870 -0.3395 0.0193 0.051 Uiso 1 calc R
C12 C 0.1142(5) -0.1062(14) 0.0093(5) 0.040(2) Uani 1 d .
H12 H 0.0946 -0.0949 -0.0411 0.048 Uiso 1 calc R
C13 C 0.0968(5) 0.0099(14) 0.0663(6) 0.045(3) Uani 1 d .
H13 H 0.0619 0.1085 0.0598 0.054 Uiso 1 calc R
O111 O 0.3432(6) -0.2852(14) 0.2700(5) 0.084(3) Uani 1 d .
O222 O 0.2338(6) 0.2380(14) 0.2936(5) 0.087(3) Uani 1 d .
O333 O 0.4813(6) 0.2241(17) 0.2637(5) 0.096(3) Uani 1 d .
O444 O 0.5083(5) 0.4000(16) 0.0951(6) 0.092(3) Uani 1 d .
O555 O 0.3098(5) 0.5409(13) -0.0715(5) 0.072(3) Uani 1 d .
O666 O 0.4307(5) 0.0503(16) -0.0960(5) 0.087(3) Uani 1 d .
O777 O 0.2552(5) -0.0707(11) -0.1051(4) 0.056(2) Uani 1 d .

loop_
_atom_site_aniso_label
_atom_site_aniso_U_11
_atom_site_aniso_U_22
_atom_site_aniso_U_33
_atom_site_aniso_U_23
_atom_site_aniso_U_13
_atom_site_aniso_U_12
Mo1 0.0220(4) 0.0201(4) 0.0407(4) -0.0002(3) 0.0058(3) 0.0013(3)
Se1 0.0258(5) 0.0383(6) 0.0568(6) 0.0084(4) 0.0090(4) 0.0094(4)
Se2 0.0337(5) 0.0273(5) 0.0488(6) -0.0039(4) 0.0055(4) -0.0019(4)
Fe1 0.0324(7) 0.0469(9) 0.0426(8) 0.0046(7) 0.0015(6) -0.0022(6)
Fe2 0.0259(7) 0.0359(8) 0.0521(8) 0.0060(6) 0.0091(6) 0.0000(6)
C111 0.051(7) 0.073(9) 0.047(6) 0.016(6) 0.010(5) -0.003(6)
C222 0.060(7) 0.075(9) 0.036(5) 0.006(6) 0.002(5) -0.019(7)
C333 0.037(6) 0.090(10) 0.058(7) 0.006(7) -0.005(5) -0.018(6)
C444 0.041(6) 0.075(9) 0.065(7) 0.020(7) 0.003(6) -0.011(6)
C555 0.033(5) 0.052(7) 0.053(6) 0.009(5) 0.010(5) -0.003(5)
C666 0.032(6) 0.078(9) 0.066(7) 0.009(7) 0.015(5) 0.002(6)
C777 0.038(5) 0.028(5) 0.049(6) -0.001(4) 0.013(4) 0.006(4)
C1 0.025(4) 0.032(5) 0.043(5) -0.004(4) 0.005(4) -0.008(4)
C2 0.025(5) 0.029(5) 0.058(6) -0.011(5) 0.005(4) 0.000(4)
C3 0.037(5) 0.030(5) 0.040(5) -0.010(4) -0.011(4) 0.007(4)
C4 0.037(6) 0.041(6) 0.064(7) 0.003(5) 0.001(5) -0.001(5)
C5 0.046(6) 0.045(6) 0.073(7) 0.001(6) -0.003(6) 0.026(5)
C6 0.092(10) 0.057(8) 0.066(8) 0.010(6) 0.010(7) 0.045(8)
C7 0.087(9) 0.056(7) 0.055(6) 0.021(6) 0.034(6) 0.036(7)
C8 0.054(7) 0.051(7) 0.048(6) 0.002(5) 0.018(5) 0.007(5)
C9 0.044(6) 0.047(6) 0.055(6) -0.013(5) 0.019(5) -0.004(5)
C10 0.032(5) 0.034(5) 0.060(6) 0.017(5) 0.004(5) -0.015(4)
C11 0.041(5) 0.020(5) 0.071(7) -0.002(5) 0.021(5) -0.007(4)
C12 0.027(5) 0.044(6) 0.049(5) 0.004(5) 0.003(4) -0.006(4)
C13 0.021(5) 0.039(6) 0.079(7) -0.002(5) 0.021(5) -0.005(4)
O111 0.092(7) 0.071(7) 0.088(6) 0.028(5) 0.016(5) -0.005(6)
O222 0.105(8) 0.090(7) 0.075(6) -0.023(6) 0.046(6) -0.006(6)
O333 0.060(6) 0.128(9) 0.089(6) -0.009(7) -0.016(5) -0.026(6)
O444 0.044(5) 0.105(8) 0.124(8) -0.009(7) 0.004(5) -0.030(5)
O555 0.047(5) 0.065(6) 0.102(7) 0.029(5) 0.010(5) 0.003(4)
O666 0.063(6) 0.118(9) 0.092(6) -0.018(6) 0.044(5) -0.001(6)
O777 0.068(5) 0.050(5) 0.055(4) -0.005(4) 0.022(4) -0.006(4)

loop_
_atom_type_symbol
_atom_type_description
_atom_type_scat_dispersion_real
_atom_type_scat_dispersion_imag
_atom_type_scat_source
C C 0.0033 0.0016 'International Tables Vol C Tables 4.2.6.8 and 6.1.1.4'
H H 0.0000 0.0000 'International Tables Vol C Tables 4.2.6.8 and 6.1.1.4'
O O 0.0106 0.0060 'International Tables Vol C Tables 4.2.6.8 and 6.1.1.4'
Fe Fe 0.3463 0.8444 'International Tables Vol C Tables 4.2.6.8 and 6.1.1.4'
Se Se -0.0929 2.2259 'International Tables Vol C Tables 4.2.6.8 and 6.1.1.4'
Mo Mo -1.6832 0.6857 'International Tables Vol C Tables 4.2.6.8 and 6.1.1.4'

loop_
_geom_angle_atom_site_label_1
_geom_angle_atom_site_label_2
_geom_angle_atom_site_label_3
_geom_angle
C777 Mo1 C1 78.3(4)
C777 Mo1 C12 83.3(4)
C1 Mo1 C12 81.1(3)
C777 Mo1 C11 83.9(4)
C1 Mo1 C11 115.9(3)
C12 Mo1 C11 35.6(3)
C777 Mo1 C13 116.1(4)
C1 Mo1 C13 76.3(3)
C12 Mo1 C13 35.5(3)
C11 Mo1 C13 58.1(4)
C777 Mo1 C10 116.3(4)
C1 Mo1 C10 132.6(3)
C12 Mo1 C10 58.3(3)
C11 Mo1 C10 35.0(3)
C13 Mo1 C10 56.6(3)
C777 Mo1 C9 139.2(4)
C1 Mo1 C9 104.8(4)
C12 Mo1 C9 57.8(3)
C11 Mo1 C9 57.7(3)
C13 Mo1 C9 33.3(3)
C10 Mo1 C9 34.1(3)
C777 Mo1 Se2 117.3(3)
C1 Mo1 Se2 79.1(2)
C12 Mo1 Se2 147.3(3)
C11 Mo1 Se2 157.0(3)
C13 Mo1 Se2 113.7(3)
C10 Mo1 Se2 122.0(2)
C9 Mo1 Se2 102.9(3)
C777 Mo1 Se1 80.0(3)
C1 Mo1 Se1 135.6(2)
C12 Mo1 Se1 133.8(3)
C11 Mo1 Se1 99.6(2)
C13 Mo1 Se1 148.0(3)
C10 Mo1 Se1 91.8(2)
C9 Mo1 Se1 116.8(3)
Se2 Mo1 Se1 77.27(4)
C777 Mo1 Fe2 67.2(3)
C1 Mo1 Fe2 83.4(2)
C12 Mo1 Fe2 149.0(2)
C11 Mo1 Fe2 141.6(2)
C13 Mo1 Fe2 157.9(3)
C10 Mo1 Fe2 143.9(2)
C9 Mo1 Fe2 153.0(3)
Se2 Mo1 Fe2 52.66(4)
Se1 Mo1 Fe2 52.40(4)
C777 Mo1 Fe1 129.7(3)
C1 Mo1 Fe1 128.9(2)
C12 Mo1 Fe1 135.2(2)
C11 Mo1 Fe1 109.5(3)
C13 Mo1 Fe1 111.7(3)
C10 Mo1 Fe1 78.2(2)
C9 Mo1 Fe1 80.4(3)
Se2 Mo1 Fe1 50.93(4)
Se1 Mo1 Fe1 50.45(4)
Fe2 Mo1 Fe1 74.65(4)
Fe1 Se1 Fe2 94.39(6)
Fe1 Se1 Mo1 72.58(5)
Fe2 Se1 Mo1 69.56(4)
Fe1 Se2 Fe2 94.05(6)
Fe1 Se2 Mo1 72.90(5)
Fe2 Se2 Mo1 70.03(4)
C222 Fe1 C111 93.8(6)
C222 Fe1 C333 98.7(6)
C111 Fe1 C333 97.0(6)
C222 Fe1 Se1 161.9(3)
C111 Fe1 Se1 90.5(4)
C333 Fe1 Se1 98.3(4)
C222 Fe1 Se2 87.0(4)
C111 Fe1 Se2 165.7(4)
C333 Fe1 Se2 97.0(4)
Se1 Fe1 Se2 84.67(6)
C222 Fe1 Mo1 105.1(3)
C111 Fe1 Mo1 110.1(4)
C333 Fe1 Mo1 142.1(4)
Se1 Fe1 Mo1 56.97(4)
Se2 Fe1 Mo1 56.17(4)
C666 Fe2 C444 95.0(6)
C666 Fe2 C555 91.5(5)
C444 Fe2 C555 97.4(5)
C666 Fe2 Se1 91.7(4)
C444 Fe2 Se1 98.7(4)
C555 Fe2 Se1 163.2(3)
C666 Fe2 Se2 171.4(4)
C444 Fe2 Se2 92.7(4)
C555 Fe2 Se2 91.2(3)
Se1 Fe2 Se2 83.34(5)
C666 Fe2 Mo1 114.1(4)
C444 Fe2 Mo1 141.7(4)
C555 Fe2 Mo1 105.8(3)
Se1 Fe2 Mo1 58.04(4)
Se2 Fe2 Mo1 57.31(4)
O111 C111 Fe1 178.0(11)
O222 C222 Fe1 177.3(11)
O333 C333 Fe1 177.6(13)
O444 C444 Fe2 175.8(12)
O555 C555 Fe2 178.0(9)
O666 C666 Fe2 178.0(12)
O777 C777 Mo1 168.3(9)
C2 C1 Mo1 170.6(8)
C1 C2 C3 178.2(10)
C4 C3 C8 118.1(9)
C4 C3 C2 120.3(10)
C8 C3 C2 121.6(9)
C5 C4 C3 121.6(11)
C4 C5 C6 120.4(11)
C7 C6 C5 118.1(11)
C6 C7 C8 121.4(11)
C3 C8 C7 120.2(11)
C13 C9 C10 108.7(9)
C13 C9 Mo1 71.7(6)
C10 C9 Mo1 72.6(5)
C9 C10 C11 107.8(9)
C9 C10 Mo1 73.2(6)
C11 C10 Mo1 70.3(5)
C12 C11 C10 107.1(9)
C12 C11 Mo1 70.3(5)
C10 C11 Mo1 74.7(5)
C11 C12 C13 107.2(9)
C11 C12 Mo1 74.1(5)
C13 C12 Mo1 75.0(5)
C9 C13 C12 109.1(9)
C9 C13 Mo1 75.0(6)
C12 C13 Mo1 69.4(5)

loop_
_geom_bond_atom_site_label_1
_geom_bond_atom_site_label_2
_geom_bond_distance
Mo1 C777 2.003(10)
Mo1 C1 2.124(9)
Mo1 C12 2.277(9)
Mo1 C11 2.326(9)
Mo1 C13 2.349(9)
Mo1 C10 2.383(9)
Mo1 C9 2.391(10)
Mo1 Se2 2.5277(12)
Mo1 Se1 2.5557(11)
Mo1 Fe2 2.8228(15)
Mo1 Fe1 2.9085(15)
Se1 Fe1 2.3506(18)
Se1 Fe2 2.3866(17)
Se2 Fe1 2.3625(17)
Se2 Fe2 2.3877(17)
Fe1 C222 1.774(13)
Fe1 C111 1.779(13)
Fe1 C333 1.801(11)
Fe2 C666 1.758(12)
Fe2 C444 1.782(12)
Fe2 C555 1.794(11)
C111 O111 1.146(14)
C222 O222 1.159(14)
C333 O333 1.097(13)
C444 O444 1.136(13)
C555 O555 1.125(12)
C666 O666 1.175(14)
C777 O777 1.132(11)
C1 C2 1.221(12)
C2 C3 1.424(13)
C3 C4 1.384(14)
C3 C8 1.388(14)
C4 C5 1.368(14)
C5 C6 1.399(17)
C6 C7 1.373(17)
C7 C8 1.388(14)
C9 C13 1.360(14)
C9 C10 1.401(14)
C10 C11 1.417(13)
C11 C12 1.407(14)
C12 C13 1.413(14)

loop_
_geom_torsion_atom_site_label_1
_geom_torsion_atom_site_label_2
_geom_torsion_atom_site_label_3
_geom_torsion_atom_site_label_4
_geom_torsion
C777 Mo1 Se1 Fe1 170.5(3)
C1 Mo1 Se1 Fe1 108.8(3)
C12 Mo1 Se1 Fe1 -118.9(3)
C11 Mo1 Se1 Fe1 -107.4(3)
C13 Mo1 Se1 Fe1 -65.3(5)
C10 Mo1 Se1 Fe1 -73.1(3)
C9 Mo1 Se1 Fe1 -48.9(3)
Se2 Mo1 Se1 Fe1 49.35(5)
Fe2 Mo1 Se1 Fe1 101.69(6)
C777 Mo1 Se1 Fe2 68.8(3)
C1 Mo1 Se1 Fe2 7.1(3)
C12 Mo1 Se1 Fe2 139.5(3)
C11 Mo1 Se1 Fe2 150.9(3)
C13 Mo1 Se1 Fe2 -166.9(5)
C10 Mo1 Se1 Fe2 -174.8(3)
C9 Mo1 Se1 Fe2 -150.6(3)
Se2 Mo1 Se1 Fe2 -52.34(5)
Fe1 Mo1 Se1 Fe2 -101.69(6)
C777 Mo1 Se2 Fe1 -120.5(3)
C1 Mo1 Se2 Fe1 168.9(2)
C12 Mo1 Se2 Fe1 115.2(4)
C11 Mo1 Se2 Fe1 35.7(6)
C13 Mo1 Se2 Fe1 99.4(3)
C10 Mo1 Se2 Fe1 35.2(3)
C9 Mo1 Se2 Fe1 66.0(3)
Se1 Mo1 Se2 Fe1 -48.90(5)
Fe2 Mo1 Se2 Fe1 -100.98(6)
C777 Mo1 Se2 Fe2 -19.5(3)
C1 Mo1 Se2 Fe2 -90.1(2)
C12 Mo1 Se2 Fe2 -143.8(4)
C11 Mo1 Se2 Fe2 136.7(6)
C13 Mo1 Se2 Fe2 -159.6(3)
C10 Mo1 Se2 Fe2 136.1(3)
C9 Mo1 Se2 Fe2 167.0(3)
Se1 Mo1 Se2 Fe2 52.08(4)
Fe1 Mo1 Se2 Fe2 100.98(6)
Fe2 Se1 Fe1 C222 77.1(13)
Mo1 Se1 Fe1 C222 10.2(13)
Fe2 Se1 Fe1 C111 -179.1(4)
Mo1 Se1 Fe1 C111 113.9(4)
Fe2 Se1 Fe1 C333 -82.0(4)
Mo1 Se1 Fe1 C333 -149.0(4)
Fe2 Se1 Fe1 Se2 14.30(6)
Mo1 Se1 Fe1 Se2 -52.68(4)
Fe2 Se1 Fe1 Mo1 66.98(4)
Fe2 Se2 Fe1 C222 -178.2(4)
Mo1 Se2 Fe1 C222 -110.5(4)
Fe2 Se2 Fe1 C111 -84.7(16)
Mo1 Se2 Fe1 C111 -17.1(16)
Fe2 Se2 Fe1 C333 83.4(4)
Mo1 Se2 Fe1 C333 151.1(4)
Fe2 Se2 Fe1 Se1 -14.28(6)
Mo1 Se2 Fe1 Se1 53.38(4)
Fe2 Se2 Fe1 Mo1 -67.67(4)
C777 Mo1 Fe1 C222 171.1(5)
C1 Mo1 Fe1 C222 61.7(5)
C12 Mo1 Fe1 C222 -60.5(6)
C11 Mo1 Fe1 C222 -90.4(5)
C13 Mo1 Fe1 C222 -27.9(5)
C10 Mo1 Fe1 C222 -74.4(5)
C9 Mo1 Fe1 C222 -39.8(5)
Se2 Mo1 Fe1 C222 75.7(4)
Se1 Mo1 Fe1 C222 -176.7(4)
Fe2 Mo1 Fe1 C222 129.7(4)
C777 Mo1 Fe1 C111 -89.0(5)
C1 Mo1 Fe1 C111 161.6(5)
C12 Mo1 Fe1 C111 39.4(6)
C11 Mo1 Fe1 C111 9.6(5)
C13 Mo1 Fe1 C111 72.0(5)
C10 Mo1 Fe1 C111 25.5(5)
C9 Mo1 Fe1 C111 60.2(5)
Se2 Mo1 Fe1 C111 175.6(4)
Se1 Mo1 Fe1 C111 -76.8(4)
Fe2 Mo1 Fe1 C111 -130.4(4)
C777 Mo1 Fe1 C333 44.0(8)
C1 Mo1 Fe1 C333 -65.4(8)
C12 Mo1 Fe1 C333 172.4(8)
C11 Mo1 Fe1 C333 142.6(8)
C13 Mo1 Fe1 C333 -155.0(8)
C10 Mo1 Fe1 C333 158.5(8)
C9 Mo1 Fe1 C333 -166.8(8)
Se2 Mo1 Fe1 C333 -51.4(8)
Se1 Mo1 Fe1 C333 56.2(8)
Fe2 Mo1 Fe1 C333 2.6(8)
C777 Mo1 Fe1 Se1 -12.2(4)
C1 Mo1 Fe1 Se1 -121.6(3)
C12 Mo1 Fe1 Se1 116.2(4)
C11 Mo1 Fe1 Se1 86.4(3)
C13 Mo1 Fe1 Se1 148.8(3)
C10 Mo1 Fe1 Se1 102.3(3)
C9 Mo1 Fe1 Se1 137.0(3)
Se2 Mo1 Fe1 Se1 -107.60(6)
Fe2 Mo1 Fe1 Se1 -53.57(5)
C777 Mo1 Fe1 Se2 95.4(4)
C1 Mo1 Fe1 Se2 -14.0(3)
C12 Mo1 Fe1 Se2 -136.2(4)
C11 Mo1 Fe1 Se2 -166.0(3)
C13 Mo1 Fe1 Se2 -103.6(3)
C10 Mo1 Fe1 Se2 -150.1(3)
C9 Mo1 Fe1 Se2 -115.4(3)
Se1 Mo1 Fe1 Se2 107.60(6)
Fe2 Mo1 Fe1 Se2 54.03(5)
Fe1 Se1 Fe2 C666 172.9(4)
Mo1 Se1 Fe2 C666 -117.5(4)
Fe1 Se1 Fe2 C444 77.6(4)
Mo1 Se1 Fe2 C444 147.2(4)
Fe1 Se1 Fe2 C555 -86.0(12)
Mo1 Se1 Fe2 C555 -16.4(12)
Fe1 Se1 Fe2 Se2 -14.18(5)
Mo1 Se1 Fe2 Se2 55.39(4)
Fe1 Se1 Fe2 Mo1 -69.57(5)
Fe1 Se2 Fe2 C666 70(3)
Mo1 Se2 Fe2 C666 -1(3)
Fe1 Se2 Fe2 C444 -84.4(4)
Mo1 Se2 Fe2 C444 -154.5(4)
Fe1 Se2 Fe2 C555 178.2(3)
Mo1 Se2 Fe2 C555 108.0(3)
Fe1 Se2 Fe2 Se1 14.10(5)
Mo1 Se2 Fe2 Se1 -56.06(4)
Fe1 Se2 Fe2 Mo1 70.16(5)
C777 Mo1 Fe2 C666 -18.8(5)
C1 Mo1 Fe2 C666 -98.9(5)
C12 Mo1 Fe2 C666 -38.3(7)
C11 Mo1 Fe2 C666 25.5(6)
C13 Mo1 Fe2 C666 -122.4(8)
C10 Mo1 Fe2 C666 85.0(6)
C9 Mo1 Fe2 C666 151.1(7)
Se2 Mo1 Fe2 C666 179.9(4)
Se1 Mo1 Fe2 C666 76.1(4)
Fe1 Mo1 Fe2 C666 127.7(4)
C777 Mo1 Fe2 C444 -154.9(8)
C1 Mo1 Fe2 C444 125.1(7)
C12 Mo1 Fe2 C444 -174.3(9)
C11 Mo1 Fe2 C444 -110.5(8)
C13 Mo1 Fe2 C444 101.6(10)
C10 Mo1 Fe2 C444 -51.0(8)
C9 Mo1 Fe2 C444 15.1(9)
Se2 Mo1 Fe2 C444 43.9(7)
Se1 Mo1 Fe2 C444 -59.9(7)
Fe1 Mo1 Fe2 C444 -8.3(7)
C777 Mo1 Fe2 C555 80.2(5)
C1 Mo1 Fe2 C555 0.1(4)
C12 Mo1 Fe2 C555 60.7(6)
C11 Mo1 Fe2 C555 124.5(5)
C13 Mo1 Fe2 C555 -23.4(8)
C10 Mo1 Fe2 C555 -176.0(6)
C9 Mo1 Fe2 C555 -109.9(7)
Se2 Mo1 Fe2 C555 -81.1(4)
Se1 Mo1 Fe2 C555 175.1(4)
Fe1 Mo1 Fe2 C555 -133.3(4)
C777 Mo1 Fe2 Se1 -95.0(3)
C1 Mo1 Fe2 Se1 -175.0(2)
C12 Mo1 Fe2 Se1 -114.5(5)
C11 Mo1 Fe2 Se1 -50.7(4)
C13 Mo1 Fe2 Se1 161.5(7)
C10 Mo1 Fe2 Se1 8.8(4)
C9 Mo1 Fe2 Se1 75.0(6)
Se2 Mo1 Fe2 Se1 103.76(5)
Fe1 Mo1 Fe2 Se1 51.54(5)
C777 Mo1 Fe2 Se2 161.3(3)
C1 Mo1 Fe2 Se2 81.2(2)
C12 Mo1 Fe2 Se2 141.8(5)
C11 Mo1 Fe2 Se2 -154.4(4)
C13 Mo1 Fe2 Se2 57.7(7)
C10 Mo1 Fe2 Se2 -94.9(4)
C9 Mo1 Fe2 Se2 -28.8(6)
Se1 Mo1 Fe2 Se2 -103.76(5)
Fe1 Mo1 Fe2 Se2 -52.22(5)
C222 Fe1 C111 O111 41(34)
C333 Fe1 C111 O111 140(34)
Se1 Fe1 C111 O111 -121(34)
Se2 Fe1 C111 O111 -52(35)
Mo1 Fe1 C111 O111 -67(34)
C111 Fe1 C222 O222 -159(23)
C333 Fe1 C222 O222 103(23)
Se1 Fe1 C222 O222 -56(23)
Se2 Fe1 C222 O222 6(23)
Mo1 Fe1 C222 O222 -47(23)
C222 Fe1 C333 O333 -86(31)
C111 Fe1 C333 O333 179(100)
Se1 Fe1 C333 O333 87(31)
Se2 Fe1 C333 O333 2(31)
Mo1 Fe1 C333 O333 43(31)
C666 Fe2 C444 O444 93(16)
C555 Fe2 C444 O444 1(17)
Se1 Fe2 C444 O444 -175(16)
Se2 Fe2 C444 O444 -91(16)
Mo1 Fe2 C444 O444 -127(16)
C666 Fe2 C555 O555 -55(30)
C444 Fe2 C555 O555 40(30)
Se1 Fe2 C555 O555 -157(29)
Se2 Fe2 C555 O555 133(30)
Mo1 Fe2 C555 O555 -171(30)
C444 Fe2 C666 O666 153(31)
C555 Fe2 C666 O666 -110(31)
Se1 Fe2 C666 O666 54(31)
Se2 Fe2 C666 O666 -1(34)
Mo1 Fe2 C666 O666 -2(31)
C1 Mo1 C777 O777 -86(4)
C12 Mo1 C777 O777 -4(4)
C11 Mo1 C777 O777 32(4)
C13 Mo1 C777 O777 -18(4)
C10 Mo1 C777 O777 46(4)
C9 Mo1 C777 O777 13(4)
Se2 Mo1 C777 O777 -157(4)
Se1 Mo1 C777 O777 133(4)
Fe2 Mo1 C777 O777 -174(4)
Fe1 Mo1 C777 O777 142(4)
C777 Mo1 C1 C2 75(5)
C12 Mo1 C1 C2 -10(5)
C11 Mo1 C1 C2 -2(5)
C13 Mo1 C1 C2 -46(5)
C10 Mo1 C1 C2 -40(5)
C9 Mo1 C1 C2 -63(5)
Se2 Mo1 C1 C2 -164(5)
Se1 Mo1 C1 C2 137(5)
Fe2 Mo1 C1 C2 143(5)
Fe1 Mo1 C1 C2 -153(5)
Mo1 C1 C2 C3 -66(35)
C1 C2 C3 C4 113(33)
C1 C2 C3 C8 -70(33)
C8 C3 C4 C5 2.6(16)
C2 C3 C4 C5 179.4(9)
C3 C4 C5 C6 1.6(17)
C4 C5 C6 C7 -3.6(18)
C5 C6 C7 C8 1.4(19)
C4 C3 C8 C7 -4.7(15)
C2 C3 C8 C7 178.4(10)
C6 C7 C8 C3 2.8(18)
C777 Mo1 C9 C13 -57.5(9)
C1 Mo1 C9 C13 31.7(7)
C12 Mo1 C9 C13 -37.5(6)
C11 Mo1 C9 C13 -79.8(7)
C10 Mo1 C9 C13 -117.2(9)
Se2 Mo1 C9 C13 113.7(6)
Se1 Mo1 C9 C13 -164.2(5)
Fe2 Mo1 C9 C13 136.8(6)
Fe1 Mo1 C9 C13 159.7(6)
C777 Mo1 C9 C10 59.8(9)
C1 Mo1 C9 C10 149.0(6)
C12 Mo1 C9 C10 79.8(6)
C11 Mo1 C9 C10 37.4(6)
C13 Mo1 C9 C10 117.2(9)
Se2 Mo1 C9 C10 -129.1(5)
Se1 Mo1 C9 C10 -47.0(6)
Fe2 Mo1 C9 C10 -106.0(7)
Fe1 Mo1 C9 C10 -83.1(6)
C13 C9 C10 C11 0.8(11)
Mo1 C9 C10 C11 -62.2(6)
C13 C9 C10 Mo1 63.0(7)
C777 Mo1 C10 C9 -141.0(6)
C1 Mo1 C10 C9 -42.6(8)
C12 Mo1 C10 C9 -78.2(7)
C11 Mo1 C10 C9 -116.5(9)
C13 Mo1 C10 C9 -35.8(6)
Se2 Mo1 C10 C9 63.1(6)
Se1 Mo1 C10 C9 139.2(6)
Fe2 Mo1 C10 C9 132.2(5)
Fe1 Mo1 C10 C9 90.3(6)
C777 Mo1 C10 C11 -24.5(7)
C1 Mo1 C10 C11 73.9(7)
C12 Mo1 C10 C11 38.3(6)
C13 Mo1 C10 C11 80.7(6)
C9 Mo1 C10 C11 116.5(9)
Se2 Mo1 C10 C11 179.6(5)
Se1 Mo1 C10 C11 -104.3(5)
Fe2 Mo1 C10 C11 -111.3(5)
Fe1 Mo1 C10 C11 -153.2(6)
C9 C10 C11 C12 0.9(10)
Mo1 C10 C11 C12 -63.3(6)
C9 C10 C11 Mo1 64.1(7)
C777 Mo1 C11 C12 -87.0(6)
C1 Mo1 C11 C12 -13.1(7)
C13 Mo1 C11 C12 39.0(6)
C10 Mo1 C11 C12 115.0(8)
C9 Mo1 C11 C12 78.5(6)
Se2 Mo1 C11 C12 114.2(7)
Se1 Mo1 C11 C12 -165.8(5)
Fe2 Mo1 C11 C12 -127.4(5)
Fe1 Mo1 C11 C12 142.9(5)
C777 Mo1 C11 C10 158.0(6)
C1 Mo1 C11 C10 -128.1(6)
C12 Mo1 C11 C10 -115.0(8)
C13 Mo1 C11 C10 -76.0(6)
C9 Mo1 C11 C10 -36.4(6)
Se2 Mo1 C11 C10 -0.8(10)
Se1 Mo1 C11 C10 79.2(6)
Fe2 Mo1 C11 C10 117.7(6)
Fe1 Mo1 C11 C10 27.9(6)
C10 C11 C12 C13 -2.1(10)
Mo1 C11 C12 C13 -68.3(7)
C10 C11 C12 Mo1 66.2(6)
C777 Mo1 C12 C11 88.9(6)
C1 Mo1 C12 C11 168.1(6)
C13 Mo1 C12 C11 -113.2(8)
C10 Mo1 C12 C11 -37.7(6)
C9 Mo1 C12 C11 -78.1(6)
Se2 Mo1 C12 C11 -138.7(5)
Se1 Mo1 C12 C11 19.6(7)
Fe2 Mo1 C12 C11 106.9(6)
Fe1 Mo1 C12 C11 -53.7(7)
C777 Mo1 C12 C13 -157.9(7)
C1 Mo1 C12 C13 -78.7(6)
C11 Mo1 C12 C13 113.2(8)
C10 Mo1 C12 C13 75.6(6)
C9 Mo1 C12 C13 35.1(6)
Se2 Mo1 C12 C13 -25.5(8)
Se1 Mo1 C12 C13 132.8(5)
Fe2 Mo1 C12 C13 -139.8(5)
Fe1 Mo1 C12 C13 59.5(7)
C10 C9 C13 C12 -2.2(11)
Mo1 C9 C13 C12 61.5(7)
C10 C9 C13 Mo1 -63.6(7)
C11 C12 C13 C9 2.7(11)
Mo1 C12 C13 C9 -65.0(7)
C11 C12 C13 Mo1 67.7(6)
C777 Mo1 C13 C9 142.2(6)
C1 Mo1 C13 C9 -148.4(7)
C12 Mo1 C13 C9 117.6(9)
C11 Mo1 C13 C9 78.5(7)
C10 Mo1 C13 C9 36.7(6)
Se2 Mo1 C13 C9 -77.1(6)
Se1 Mo1 C13 C9 27.3(9)
Fe2 Mo1 C13 C9 -124.4(7)
Fe1 Mo1 C13 C9 -21.6(7)
C777 Mo1 C13 C12 24.6(7)
C1 Mo1 C13 C12 94.0(6)
C11 Mo1 C13 C12 -39.0(6)
C10 Mo1 C13 C12 -80.9(6)
C9 Mo1 C13 C12 -117.6(9)
Se2 Mo1 C13 C12 165.3(5)
Se1 Mo1 C13 C12 -90.3(7)
Fe2 Mo1 C13 C12 118.1(7)
Fe1 Mo1 C13 C12 -139.2(5)
